data_7115507
loop_
_publ_author_name
'Wen Zhou'
'Brian O. Patrick'
'Kevin M. Smith'

_publ_section_title
;
 Influence of redox non-innocent phenylenediamido ligands on chromium
 imido hydrogen-atom abstraction reactivity
;
_journal_name_full Chem.Commun.
_journal_page_first 9958
_journal_paper_doi 10.1039/C4cc04545A
_journal_volume 50
_journal_year 2014
_chemical_formula_sum 'C21 H35 Cr N2 O Si2'
_chemical_formula_weight 439.69
_chemical_name_systematic
;
 ?
;
_space_group_IT_number 12
_symmetry_cell_setting monoclinic
_symmetry_space_group_name_Hall '-C 2y'
_symmetry_space_group_name_H-M 'C 1 2/m 1'
_atom_sites_solution_hydrogens geom
_atom_sites_solution_primary direct
_atom_sites_solution_secondary difmap
_audit_creation_method SHELXL-97
_cell_angle_alpha 90.00
_cell_angle_beta 118.861(9)
_cell_angle_gamma 90.00
_cell_formula_units_Z 4
_cell_length_a 13.073(2)
_cell_length_b 15.574(3)
_cell_length_c 12.961(2)
_cell_measurement_reflns_used 3143
_cell_measurement_temperature 173(2)
_cell_measurement_theta_max 25.447
_cell_measurement_theta_min 2.2375
_cell_volume 2311.1(7)
_computing_structure_refinement 'SHELXL-97 (Sheldrick, 2008)'
_diffrn_ambient_temperature 173(2)
_diffrn_measured_fraction_theta_full 0.971
_diffrn_measured_fraction_theta_max 0.971
_diffrn_measurement_device_type 'Bruker X8 APEX II'
_diffrn_measurement_method 'area detector'
_diffrn_radiation_monochromator graphite
_diffrn_radiation_source 'fine-focus sealed tube'
_diffrn_radiation_type MoK\a
_diffrn_radiation_wavelength 0.71073
_diffrn_reflns_av_R_equivalents 0.0433
_diffrn_reflns_av_sigmaI/netI 0.0527
_diffrn_reflns_limit_h_max 17
_diffrn_reflns_limit_h_min -17
_diffrn_reflns_limit_k_max 21
_diffrn_reflns_limit_k_min -18
_diffrn_reflns_limit_l_max 17
_diffrn_reflns_limit_l_min -9
_diffrn_reflns_number 11469
_diffrn_reflns_theta_full 28.73
_diffrn_reflns_theta_max 28.73
_diffrn_reflns_theta_min 1.79
_exptl_absorpt_coefficient_mu 0.612
_exptl_absorpt_correction_T_max 0.869
_exptl_absorpt_correction_T_min 0.712
_exptl_absorpt_correction_type multi-scan
_exptl_crystal_colour black
_exptl_crystal_density_diffrn 1.264
_exptl_crystal_density_method 'not measured'
_exptl_crystal_description prism
_exptl_crystal_F_000 940
_exptl_crystal_size_max 0.250
_exptl_crystal_size_mid 0.150
_exptl_crystal_size_min 0.100
_refine_diff_density_max 0.495
_refine_diff_density_min -0.514
_refine_diff_density_rms 0.069
_refine_ls_extinction_method none
_refine_ls_goodness_of_fit_ref 1.044
_refine_ls_hydrogen_treatment constr
_refine_ls_matrix_type full
_refine_ls_number_parameters 165
_refine_ls_number_reflns 3025
_refine_ls_number_restraints 108
_refine_ls_restrained_S_all 1.046
_refine_ls_R_factor_all 0.0767
_refine_ls_R_factor_gt 0.0424
_refine_ls_shift/su_max 0.000
_refine_ls_shift/su_mean 0.000
_refine_ls_structure_factor_coef Fsqd
_refine_ls_weighting_details 'calc w=1/[\s^2^(Fo^2^)+(0.0485P)^2^+2.2148P] where P=(Fo^2^+2Fc^2^)/3'
_refine_ls_weighting_scheme calc
_refine_ls_wR_factor_gt 0.0977
_refine_ls_wR_factor_ref 0.1127
_reflns_number_gt 2104
_reflns_number_total 3025
_reflns_threshold_expression >2\s(I)
_cod_data_source_file c4cc04545a2.cif
_cod_data_source_block 1a_Si_THF_ks160
_cod_original_cell_volume 2310.9(7)
_cod_original_sg_symbol_H-M C2/m
_cod_database_code 7115507

loop_
_symmetry_equiv_pos_as_xyz
'x, y, z'
'-x, y, -z'
'x+1/2, y+1/2, z'
'-x+1/2, y+1/2, -z'
'-x, -y, -z'
'x, -y, z'
'-x+1/2, -y+1/2, -z'
'x+1/2, -y+1/2, z'

loop_
_atom_site_label
_atom_site_type_symbol
_atom_site_fract_x
_atom_site_fract_y
_atom_site_fract_z
_atom_site_U_iso_or_equiv
_atom_site_adp_type
_atom_site_occupancy
_atom_site_symmetry_multiplicity
_atom_site_calc_flag
_atom_site_refinement_flags
_atom_site_disorder_assembly
_atom_site_disorder_group
C1 C 0.32644(18) 0.95457(15) 0.22433(19) 0.0247(5) Uani 1 1 d . . .
C2 C 0.39147(19) 0.91093(17) 0.18097(19) 0.0289(5) Uani 1 1 d . . .
H2 H 0.3927 0.8499 0.1816 0.035 Uiso 1 1 calc R . .
C3 C 0.4545(2) 0.95580(16) 0.1368(2) 0.0334(6) Uani 1 1 d . . .
H3 H 0.4974 0.9253 0.1068 0.040 Uiso 1 1 calc R . .
C4 C 0.3507(3) 0.73837(19) 0.3525(3) 0.0493(8) Uani 1 1 d . . .
H4A H 0.3803 0.7572 0.4342 0.074 Uiso 1 1 calc R . .
H4B H 0.4129 0.7431 0.3312 0.074 Uiso 1 1 calc R . .
H4C H 0.3248 0.6785 0.3446 0.074 Uiso 1 1 calc R . .
C5 C 0.1711(3) 0.7697(2) 0.0981(3) 0.0498(8) Uani 1 1 d . . .
H5A H 0.1095 0.8083 0.0434 0.075 Uiso 1 1 calc R . .
H5B H 0.1398 0.7114 0.0897 0.075 Uiso 1 1 calc R . .
H5C H 0.2359 0.7696 0.0802 0.075 Uiso 1 1 calc R . .
C6 C 0.1033(2) 0.78755(16) 0.2867(2) 0.0366(6) Uani 1 1 d . . .
H6A H 0.1272 0.8063 0.3673 0.055 Uiso 1 1 calc R . .
H6B H 0.0852 0.7261 0.2792 0.055 Uiso 1 1 calc R . .
H6C H 0.0339 0.8197 0.2314 0.055 Uiso 1 1 calc R . .
C7 C -0.0442(3) 1.0000 0.2914(3) 0.0399(9) Uani 1 2 d S . .
H7A H -0.0504 1.0570 0.3218 0.048 Uiso 0.50 1 calc PR A .
H7B H -0.0281 0.9562 0.3527 0.048 Uiso 0.50 1 calc PR . .
C10 C -0.0070(3) 1.0000 0.1285(3) 0.0325(8) Uani 1 2 d S . .
H10A H -0.0019 0.9425 0.0988 0.039 Uiso 0.50 1 calc PR A .
H10B H 0.0312 1.0424 0.1013 0.039 Uiso 0.50 1 calc PR . .
C11 C 0.2056(6) 1.0459(2) 0.5227(5) 0.0317(16) Uani 0.536(11) 1 d PDU . 1
H11 H 0.1438 1.0816 0.5159 0.038 Uiso 0.536(11) 1 calc PR . 1
C12 C 0.3131(8) 1.0743(5) 0.5346(12) 0.047(3) Uani 0.536(11) 1 d PDU . 1
H12 H 0.3366 1.1321 0.5352 0.057 Uiso 0.536(11) 1 calc PR . 1
C13 C 0.3786(9) 1.0000 0.5453(8) 0.052(3) Uani 0.536(11) 2 d SPDU . 1
H13 H 0.4565 1.0000 0.5581 0.063 Uiso 0.536(11) 2 calc SPR . 1
N1 N 0.25832(15) 0.91565(12) 0.26843(16) 0.0247(4) Uani 1 1 d . . .
O1 O 0.04695(18) 1.0000 0.25698(18) 0.0250(5) Uani 1 2 d S . .
Si1 Si 0.22477(6) 0.80773(4) 0.25244(6) 0.02967(18) Uani 1 1 d . . .
Cr01 Cr 0.22919(4) 1.0000 0.36478(4) 0.02431(15) Uani 1 2 d S . .
C11B C 0.3858(6) 1.0446(4) 0.5352(5) 0.0270(18) Uani 0.464(11) 1 d PU . 2
H11B H 0.4441 1.0805 0.5345 0.032 Uiso 0.464(11) 1 calc PR . 2
C12B C 0.2836(9) 1.0725(6) 0.5365(14) 0.043(3) Uani 0.464(11) 1 d PDU . 2
H12B H 0.2618 1.1304 0.5387 0.051 Uiso 0.464(11) 1 calc PR . 2
C13B C 0.2206(11) 1.0000 0.5341(10) 0.054(3) Uani 0.464(11) 2 d SPDU . 2
H13B H 0.1466 1.0000 0.5312 0.065 Uiso 0.464(11) 2 calc SPR . 2
C9 C -0.1338(4) 1.0246(3) 0.0872(5) 0.0439(17) Uani 0.50 1 d P A -1
H9A H -0.1429 1.0875 0.0903 0.053 Uiso 0.50 1 calc PR A -1
H9B H -0.1860 1.0038 0.0063 0.053 Uiso 0.50 1 calc PR A -1
C8 C -0.1566(4) 0.9783(4) 0.1770(5) 0.049(2) Uani 0.50 1 d P A -1
H8A H -0.1654 0.9157 0.1623 0.058 Uiso 0.50 1 calc PR A -1
H8B H -0.2269 1.0010 0.1780 0.058 Uiso 1 2 calc SR A -1

loop_
_atom_site_aniso_label
_atom_site_aniso_U_11
_atom_site_aniso_U_22
_atom_site_aniso_U_33
_atom_site_aniso_U_23
_atom_site_aniso_U_13
_atom_site_aniso_U_12
C1 0.0200(11) 0.0326(13) 0.0197(11) 0.0011(9) 0.0081(10) -0.0001(9)
C2 0.0250(11) 0.0347(14) 0.0260(12) 0.0001(10) 0.0116(10) 0.0040(10)
C3 0.0281(12) 0.0490(15) 0.0269(12) -0.0010(10) 0.0162(11) 0.0041(10)
C4 0.0545(18) 0.0436(17) 0.068(2) 0.0248(15) 0.0434(17) 0.0207(14)
C5 0.0594(19) 0.0483(18) 0.0522(18) -0.0179(14) 0.0354(16) -0.0133(15)
C6 0.0389(14) 0.0282(14) 0.0507(16) -0.0016(11) 0.0281(13) -0.0010(11)
C7 0.0333(19) 0.053(3) 0.045(2) 0.000 0.0276(18) 0.000
C10 0.0303(18) 0.043(2) 0.0187(16) 0.000 0.0077(15) 0.000
C11 0.052(3) 0.026(3) 0.019(2) -0.005(2) 0.018(2) -0.006(3)
C12 0.049(5) 0.071(5) 0.022(3) -0.016(3) 0.018(4) -0.029(4)
C13 0.041(5) 0.076(8) 0.022(4) 0.000 0.001(3) 0.000
N1 0.0240(9) 0.0270(10) 0.0254(10) 0.0029(8) 0.0138(8) 0.0031(8)
O1 0.0246(11) 0.0308(13) 0.0216(11) 0.000 0.0126(10) 0.000
Si1 0.0334(4) 0.0267(4) 0.0353(4) 0.0019(3) 0.0217(3) 0.0037(3)
Cr01 0.0244(3) 0.0297(3) 0.0167(2) 0.000 0.0082(2) 0.000
C11B 0.029(3) 0.017(4) 0.021(3) -0.001(2) 0.001(2) 0.000(3)
C12B 0.044(6) 0.057(6) 0.023(4) -0.007(4) 0.013(4) 0.030(4)
C13B 0.047(5) 0.089(9) 0.031(5) 0.000 0.022(4) 0.000
C9 0.027(2) 0.047(5) 0.038(3) 0.003(2) 0.001(2) -0.002(2)
C8 0.028(2) 0.057(7) 0.065(4) -0.001(3) 0.026(3) -0.004(2)

loop_
_atom_type_symbol
_atom_type_description
_atom_type_scat_dispersion_real
_atom_type_scat_dispersion_imag
_atom_type_scat_source
C C 0.0033 0.0016 'International Tables Vol C Tables 4.2.6.8 and 6.1.1.4'
H H 0.0000 0.0000 'International Tables Vol C Tables 4.2.6.8 and 6.1.1.4'
N N 0.0061 0.0033 'International Tables Vol C Tables 4.2.6.8 and 6.1.1.4'
O O 0.0106 0.0060 'International Tables Vol C Tables 4.2.6.8 and 6.1.1.4'
Si Si 0.0817 0.0704 'International Tables Vol C Tables 4.2.6.8 and 6.1.1.4'
Cr Cr 0.3209 0.6236 'International Tables Vol C Tables 4.2.6.8 and 6.1.1.4'

loop_
_geom_angle_atom_site_label_1
_geom_angle_atom_site_label_2
_geom_angle_atom_site_label_3
_geom_angle
_geom_angle_site_symmetry_1
_geom_angle_site_symmetry_3
C2 C1 N1 125.4(2) . .
C2 C1 C1 119.03(14) . 6_575
N1 C1 C1 115.53(12) . 6_575
C3 C2 C1 120.9(2) . .
C3 C2 H2 119.5 . .
C1 C2 H2 119.5 . .
C3 C3 C2 120.04(14) 6_575 .
C3 C3 H3 120.0 6_575 .
C2 C3 H3 120.0 . .
Si1 C4 H4A 109.5 . .
Si1 C4 H4B 109.5 . .
H4A C4 H4B 109.5 . .
Si1 C4 H4C 109.5 . .
H4A C4 H4C 109.5 . .
H4B C4 H4C 109.5 . .
Si1 C5 H5A 109.5 . .
Si1 C5 H5B 109.5 . .
H5A C5 H5B 109.5 . .
Si1 C5 H5C 109.5 . .
H5A C5 H5C 109.5 . .
H5B C5 H5C 109.5 . .
Si1 C6 H6A 109.5 . .
Si1 C6 H6B 109.5 . .
H6A C6 H6B 109.5 . .
Si1 C6 H6C 109.5 . .
H6A C6 H6C 109.5 . .
H6B C6 H6C 109.5 . .
O1 C7 C8 104.3(3) . .
O1 C7 C8 104.3(3) . 6_575
C8 C7 C8 25.3(5) . 6_575
O1 C7 H7A 110.9 . .
C8 C7 H7A 110.9 . .
C8 C7 H7A 87.9 6_575 .
O1 C7 H7B 110.9 . .
C8 C7 H7B 110.9 . .
C8 C7 H7B 131.2 6_575 .
H7A C7 H7B 108.9 . .
O1 C10 C9 104.2(3) . 6_575
O1 C10 C9 104.2(3) . .
C9 C10 C9 29.1(4) 6_575 .
O1 C10 H10A 110.9 . .
C9 C10 H10A 84.4 6_575 .
C9 C10 H10A 110.9 . .
O1 C10 H10B 110.9 . .
C9 C10 H10B 133.8 6_575 .
C9 C10 H10B 110.9 . .
H10A C10 H10B 108.9 . .
C12 C11 C11 108.3(4) . 6_575
C12 C11 Cr01 69.1(6) . .
C11 C11 Cr01 72.08(9) 6_575 .
C12 C11 H11 125.8 . .
C11 C11 H11 125.8 6_575 .
Cr01 C11 H11 124.5 . .
C13 C12 C11 106.3(8) . .
C13 C12 Cr01 70.1(6) . .
C11 C12 Cr01 75.0(5) . .
C13 C12 H12 126.9 . .
C11 C12 H12 126.9 . .
Cr01 C12 H12 120.0 . .
C12 C13 C12 110.8(10) 6_575 .
C12 C13 Cr01 73.2(6) 6_575 .
C12 C13 Cr01 73.2(6) . .
C12 C13 H13 124.6 6_575 .
C12 C13 H13 124.6 . .
Cr01 C13 H13 120.7 . .
C1 N1 Si1 123.05(15) . .
C1 N1 Cr01 108.90(14) . .
Si1 N1 Cr01 127.58(10) . .
C7 O1 C10 109.4(2) . .
C7 O1 Cr01 128.9(2) . .
C10 O1 Cr01 121.77(18) . .
N1 Si1 C5 112.32(12) . .
N1 Si1 C4 113.08(13) . .
C5 Si1 C4 108.04(14) . .
N1 Si1 C6 109.34(10) . .
C5 Si1 C6 106.13(13) . .
C4 Si1 C6 107.60(12) . .
N1 Cr01 N1 83.53(11) . 6_575
N1 Cr01 O1 94.73(7) . .
N1 Cr01 O1 94.73(7) 6_575 .
N1 Cr01 C13 109.2(2) . .
N1 Cr01 C13 109.2(2) 6_575 .
O1 Cr01 C13 147.5(3) . .
N1 Cr01 C12 144.2(2) . .
N1 Cr01 C12 97.2(3) 6_575 .
O1 Cr01 C12 120.8(2) . .
C13 Cr01 C12 36.8(2) . .
N1 Cr01 C12 97.2(3) . 6_575
N1 Cr01 C12 144.2(2) 6_575 6_575
O1 Cr01 C12 120.8(2) . 6_575
C13 Cr01 C12 36.8(2) . 6_575
C12 Cr01 C12 62.0(5) . 6_575
N1 Cr01 C13B 137.15(8) . .
N1 Cr01 C13B 137.15(9) 6_575 .
O1 Cr01 C13B 94.3(3) . .
C13 Cr01 C13B 53.3(4) . .
C12 Cr01 C13B 43.6(4) . .
C12 Cr01 C13B 43.6(4) 6_575 .
N1 Cr01 C11B 117.36(18) . .
N1 Cr01 C11B 93.04(18) 6_575 .
O1 Cr01 C11B 147.64(19) . .
C13 Cr01 C11B 18.43(16) . .
C12 Cr01 C11B 26.9(3) . .
C12 Cr01 C11B 54.7(3) 6_575 .
C13B Cr01 C11B 59.9(3) . .
N1 Cr01 C11B 93.04(18) . 6_575
N1 Cr01 C11B 117.36(18) 6_575 6_575
O1 Cr01 C11B 147.64(19) . 6_575
C13 Cr01 C11B 18.43(16) . 6_575
C12 Cr01 C11B 54.7(3) . 6_575
C12 Cr01 C11B 26.9(3) 6_575 6_575
C13B Cr01 C11B 59.9(3) . 6_575
C11B Cr01 C11B 35.5(3) . 6_575
N1 Cr01 C12B 152.0(3) . .
N1 Cr01 C12B 102.9(3) 6_575 .
O1 Cr01 C12B 111.6(3) . .
C13 Cr01 C12B 42.8(4) . .
C12 Cr01 C12B 10.1(4) . .
C12 Cr01 C12B 61.6(2) 6_575 .
C13B Cr01 C12B 35.7(2) . .
C11B Cr01 C12B 36.1(3) . .
C11B Cr01 C12B 59.6(3) 6_575 .
N1 Cr01 C12B 102.9(3) . 6_575
N1 Cr01 C12B 152.0(3) 6_575 6_575
O1 Cr01 C12B 111.6(3) . 6_575
C13 Cr01 C12B 42.8(4) . 6_575
C12 Cr01 C12B 61.6(2) . 6_575
C12 Cr01 C12B 10.1(4) 6_575 6_575
C13B Cr01 C12B 35.7(2) . 6_575
C11B Cr01 C12B 59.6(3) . 6_575
C11B Cr01 C12B 36.1(3) 6_575 6_575
C12B Cr01 C12B 59.3(5) . 6_575
N1 Cr01 C11 155.59(11) . .
N1 Cr01 C11 120.05(11) 6_575 .
O1 Cr01 C11 89.77(18) . .
C13 Cr01 C11 59.5(3) . .
C12 Cr01 C11 35.82(17) . .
C12 Cr01 C11 60.4(3) 6_575 .
C13B Cr01 C11 18.46(12) . .
C11B Cr01 C11 59.4(2) . .
C11B Cr01 C11 71.3(2) 6_575 .
C12B Cr01 C11 25.9(3) . .
C12B Cr01 C11 53.5(3) 6_575 .
C11B C11B C12B 107.9(4) 6_575 .
C11B C11B Cr01 72.24(14) 6_575 .
C12B C11B Cr01 72.1(7) . .
C11B C11B H11B 126.1 6_575 .
C12B C11B H11B 126.1 . .
Cr01 C11B H11B 121.3 . .
C13B C12B C11B 107.7(8) . .
C13B C12B Cr01 70.9(8) . .
C11B C12B Cr01 71.8(6) . .
C13B C12B H12B 126.2 . .
C11B C12B H12B 126.2 . .
Cr01 C12B H12B 122.8 . .
C12B C13B C12B 108.8(11) . 6_575
C12B C13B Cr01 73.4(8) . .
C12B C13B Cr01 73.4(8) 6_575 .
C12B C13B H13B 125.6 . .
C12B C13B H13B 125.6 6_575 .
Cr01 C13B H13B 119.4 . .
C8 C9 C10 101.2(4) . .
C8 C9 H9A 111.5 . .
C10 C9 H9A 111.5 . .
C8 C9 H9B 111.5 . .
C10 C9 H9B 111.5 . .
H9A C9 H9B 109.3 . .
C9 C8 C7 100.7(4) . .
C9 C8 H8A 111.6 . .
C7 C8 H8A 111.6 . .
C9 C8 H8B 111.6 . .
C7 C8 H8B 111.6 . .
H8A C8 H8B 109.4 . .

loop_
_geom_bond_atom_site_label_1
_geom_bond_atom_site_label_2
_geom_bond_distance
_geom_bond_site_symmetry_2
C1 C2 1.401(3) .
C1 N1 1.407(3) .
C1 C1 1.415(5) 6_575
C2 C3 1.396(3) .
C2 H2 0.9500 .
C3 C3 1.377(5) 6_575
C3 H3 0.9500 .
C4 Si1 1.870(3) .
C4 H4A 0.9800 .
C4 H4B 0.9800 .
C4 H4C 0.9800 .
C5 Si1 1.868(3) .
C5 H5A 0.9800 .
C5 H5B 0.9800 .
C5 H5C 0.9800 .
C6 Si1 1.870(2) .
C6 H6A 0.9800 .
C6 H6B 0.9800 .
C6 H6C 0.9800 .
C7 O1 1.461(4) .
C7 C8 1.539(6) .
C7 C8 1.539(6) 6_575
C7 H7A 0.9900 .
C7 H7B 0.9900 .
C10 O1 1.462(4) .
C10 C9 1.524(6) 6_575
C10 C9 1.524(6) .
C10 H10A 0.9900 .
C10 H10B 0.9900 .
C11 C12 1.408(6) .
C11 C11 1.430(8) 6_575
C11 Cr01 2.325(5) .
C11 H11 0.9500 .
C12 C13 1.406(6) .
C12 Cr01 2.248(12) .
C12 H12 0.9500 .
C13 C12 1.406(6) 6_575
C13 Cr01 2.208(9) .
C13 H13 0.9500 .
N1 Si1 1.724(2) .
N1 Cr01 1.9721(19) .
O1 Cr01 2.101(2) .
Cr01 N1 1.9721(19) 6_575
Cr01 C12 2.248(12) 6_575
Cr01 C13B 2.250(12) .
Cr01 C11B 2.277(5) .
Cr01 C11B 2.277(5) 6_575
Cr01 C12B 2.282(15) .
Cr01 C12B 2.282(15) 6_575
C11B C11B 1.390(11) 6_575
C11B C12B 1.412(11) .
C11B H11B 0.9500 .
C12B C13B 1.388(8) .
C12B H12B 0.9500 .
C13B C12B 1.388(8) 6_575
C13B H13B 0.9500 .
C9 C8 1.516(7) .
C9 H9A 0.9900 .
C9 H9B 0.9900 .
C8 H8A 0.9900 .
C8 H8B 0.9900 .

loop_
_geom_torsion_atom_site_label_1
_geom_torsion_atom_site_label_2
_geom_torsion_atom_site_label_3
_geom_torsion_atom_site_label_4
_geom_torsion
_geom_torsion_site_symmetry_1
_geom_torsion_site_symmetry_4
N1 C1 C2 C3 178.7(2) . .
C1 C1 C2 C3 -0.8(3) 6_575 .
C1 C2 C3 C3 0.8(3) . 6_575
C11 C11 C12 C13 -1.8(11) 6_575 .
Cr01 C11 C12 C13 -63.5(8) . .
C11 C11 C12 Cr01 61.8(3) 6_575 .
C11 C12 C13 C12 2.9(18) . 6_575
Cr01 C12 C13 C12 -64.0(10) . 6_575
C11 C12 C13 Cr01 66.9(8) . .
C2 C1 N1 Si1 -11.5(3) . .
C1 C1 N1 Si1 168.00(9) 6_575 .
C2 C1 N1 Cr01 161.18(18) . .
C1 C1 N1 Cr01 -19.31(13) 6_575 .
C8 C7 O1 C10 13.1(2) . .
C8 C7 O1 C10 -13.1(2) 6_575 .
C8 C7 O1 Cr01 -166.9(2) . .
C8 C7 O1 Cr01 166.9(2) 6_575 .
C9 C10 O1 C7 -15.0(2) 6_575 .
C9 C10 O1 C7 15.0(2) . .
C9 C10 O1 Cr01 165.0(2) 6_575 .
C9 C10 O1 Cr01 -165.0(2) . .
C1 N1 Si1 C5 -47.7(2) . .
Cr01 N1 Si1 C5 141.03(14) . .
C1 N1 Si1 C4 74.89(19) . .
Cr01 N1 Si1 C4 -96.37(15) . .
C1 N1 Si1 C6 -165.26(17) . .
Cr01 N1 Si1 C6 23.49(17) . .
C1 N1 Cr01 N1 23.58(16) . 6_575
Si1 N1 Cr01 N1 -164.16(8) . 6_575
C1 N1 Cr01 O1 117.82(13) . .
Si1 N1 Cr01 O1 -69.92(13) . .
C1 N1 Cr01 C13 -84.5(3) . .
Si1 N1 Cr01 C13 87.8(3) . .
C1 N1 Cr01 C12 -69.7(5) . .
Si1 N1 Cr01 C12 102.5(5) . .
C1 N1 Cr01 C12 -120.3(2) . 6_575
Si1 N1 Cr01 C12 51.9(2) . 6_575
C1 N1 Cr01 C13B -140.7(5) . .
Si1 N1 Cr01 C13B 31.5(5) . .
C1 N1 Cr01 C11B -66.5(2) . .
Si1 N1 Cr01 C11B 105.8(2) . .
C1 N1 Cr01 C11B -93.6(2) . 6_575
Si1 N1 Cr01 C11B 78.6(2) . 6_575
C1 N1 Cr01 C12B -81.9(6) . .
Si1 N1 Cr01 C12B 90.4(6) . .
C1 N1 Cr01 C12B -128.7(3) . 6_575
Si1 N1 Cr01 C12B 43.5(3) . 6_575
C1 N1 Cr01 C11 -142.2(4) . .
Si1 N1 Cr01 C11 30.0(5) . .
C7 O1 Cr01 N1 138.06(6) . .
C10 O1 Cr01 N1 -41.94(6) . .
C7 O1 Cr01 N1 -138.06(6) . 6_575
C10 O1 Cr01 N1 41.94(6) . 6_575
C7 O1 Cr01 C13 0.000(2) . .
C10 O1 Cr01 C13 180.000(2) . .
C7 O1 Cr01 C12 -36.8(3) . .
C10 O1 Cr01 C12 143.2(3) . .
C7 O1 Cr01 C12 36.8(3) . 6_575
C10 O1 Cr01 C12 -143.2(3) . 6_575
C7 O1 Cr01 C13B 0.000(1) . .
C10 O1 Cr01 C13B 180.000(1) . .
C7 O1 Cr01 C11B -34.8(3) . .
C10 O1 Cr01 C11B 145.2(3) . .
C7 O1 Cr01 C11B 34.8(3) . 6_575
C10 O1 Cr01 C11B -145.2(3) . 6_575
C7 O1 Cr01 C12B -32.1(3) . .
C10 O1 Cr01 C12B 147.9(3) . .
C7 O1 Cr01 C12B 32.1(3) . 6_575
C10 O1 Cr01 C12B -147.9(3) . 6_575
C7 O1 Cr01 C11 -17.92(9) . .
C10 O1 Cr01 C11 162.08(9) . .
C12 C13 Cr01 N1 -75.9(6) 6_575 .
C12 C13 Cr01 N1 165.5(5) . .
C12 C13 Cr01 N1 -165.5(5) 6_575 6_575
C12 C13 Cr01 N1 75.9(6) . 6_575
C12 C13 Cr01 O1 59.3(5) 6_575 .
C12 C13 Cr01 O1 -59.3(5) . .
C12 C13 Cr01 C12 118.6(11) 6_575 .
C12 C13 Cr01 C12 -118.6(11) . 6_575
C12 C13 Cr01 C13B 59.3(5) 6_575 .
C12 C13 Cr01 C13B -59.3(5) . .
C12 C13 Cr01 C11B 164.5(16) 6_575 .
C12 C13 Cr01 C11B 45.9(10) . .
C12 C13 Cr01 C11B -45.9(10) 6_575 6_575
C12 C13 Cr01 C11B -164.5(16) . 6_575
C12 C13 Cr01 C12B 106.0(7) 6_575 .
C12 C13 Cr01 C12B -12.6(7) . .
C12 C13 Cr01 C12B 12.6(7) 6_575 6_575
C12 C13 Cr01 C12B -106.0(7) . 6_575
C12 C13 Cr01 C11 80.2(6) 6_575 .
C12 C13 Cr01 C11 -38.4(5) . .
C13 C12 Cr01 N1 -23.7(9) . .
C11 C12 Cr01 N1 -137.7(3) . .
C13 C12 Cr01 N1 -112.6(6) . 6_575
C11 C12 Cr01 N1 133.5(4) . 6_575
C13 C12 Cr01 O1 147.5(5) . .
C11 C12 Cr01 O1 33.6(6) . .
C11 C12 Cr01 C13 -113.9(9) . .
C13 C12 Cr01 C12 36.5(6) . 6_575
C11 C12 Cr01 C12 -77.4(4) . 6_575
C13 C12 Cr01 C13B 87.5(7) . .
C11 C12 Cr01 C13B -26.4(5) . .
C13 C12 Cr01 C11B -30.1(5) . .
C11 C12 Cr01 C11B -144.0(10) . .
C13 C12 Cr01 C11B 6.0(6) . 6_575
C11 C12 Cr01 C11B -107.9(6) . 6_575
C13 C12 Cr01 C12B 122(3) . .
C11 C12 Cr01 C12B 8(2) . .
C13 C12 Cr01 C12B 48.0(6) . 6_575
C11 C12 Cr01 C12B -65.9(5) . 6_575
C13 C12 Cr01 C11 113.9(9) . .
C12 C11 Cr01 N1 107.4(5) . .
C11 C11 Cr01 N1 -11.1(3) 6_575 .
C12 C11 Cr01 N1 -56.3(5) . 6_575
C11 C11 Cr01 N1 -174.74(16) 6_575 6_575
C12 C11 Cr01 O1 -151.6(5) . .
C11 C11 Cr01 O1 89.93(6) 6_575 .
C12 C11 Cr01 C13 39.4(5) . .
C11 C11 Cr01 C13 -79.02(15) 6_575 .
C11 C11 Cr01 C12 -118.5(5) 6_575 .
C12 C11 Cr01 C12 82.2(7) . 6_575
C11 C11 Cr01 C12 -36.3(2) 6_575 6_575
C12 C11 Cr01 C13B 104.1(14) . .
C11 C11 Cr01 C13B -14.4(12) 6_575 .
C12 C11 Cr01 C11B 18.0(5) . .
C11 C11 Cr01 C11B -100.45(18) 6_575 .
C12 C11 Cr01 C11B 55.1(5) . 6_575
C11 C11 Cr01 C11B -63.37(17) 6_575 6_575
C12 C11 Cr01 C12B -3.2(9) . .
C11 C11 Cr01 C12B -121.6(6) 6_575 .
C12 C11 Cr01 C12B 90.9(5) . 6_575
C11 C11 Cr01 C12B -27.5(4) 6_575 6_575
N1 Cr01 C11B C11B -51.56(8) . 6_575
N1 Cr01 C11B C11B -135.84(9) 6_575 6_575
O1 Cr01 C11B C11B 120.4(3) . 6_575
C13 Cr01 C11B C11B 15.9(13) . 6_575
C12 Cr01 C11B C11B 124.3(7) . 6_575
C12 Cr01 C11B C11B 27.3(3) 6_575 6_575
C13B Cr01 C11B C11B 79.30(17) . 6_575
C12B Cr01 C11B C11B 116.2(5) . 6_575
C12B Cr01 C11B C11B 37.8(3) 6_575 6_575
C11 Cr01 C11B C11B 100.71(15) . 6_575
N1 Cr01 C11B C12B -167.8(5) . .
N1 Cr01 C11B C12B 107.9(5) 6_575 .
O1 Cr01 C11B C12B 4.1(6) . .
C13 Cr01 C11B C12B -100.3(14) . .
C12 Cr01 C11B C12B 8.0(9) . .
C12 Cr01 C11B C12B -89.0(5) 6_575 .
C13B Cr01 C11B C12B -36.9(5) . .
C11B Cr01 C11B C12B -116.2(5) 6_575 .
C12B Cr01 C11B C12B -78.5(7) 6_575 .
C11 Cr01 C11B C12B -15.5(5) . .
C11B C11B C12B C13B -1.6(12) 6_575 .
Cr01 C11B C12B C13B 62.2(10) . .
C11B C11B C12B Cr01 -63.8(3) 6_575 .
N1 Cr01 C12B C13B -93.3(6) . .
N1 Cr01 C12B C13B 166.0(5) 6_575 .
O1 Cr01 C12B C13B 65.5(6) . .
C13 Cr01 C12B C13B -89.7(7) . .
C12 Cr01 C12B C13B -138(3) . .
C12 Cr01 C12B C13B -48.8(6) 6_575 .
C11B Cr01 C12B C13B -116.9(8) . .
C11B Cr01 C12B C13B -79.7(7) 6_575 .
C12B Cr01 C12B C13B -37.5(6) 6_575 .
C11 Cr01 C12B C13B 31.2(5) . .
N1 Cr01 C12B C11B 23.5(9) . .
N1 Cr01 C12B C11B -77.1(5) 6_575 .
O1 Cr01 C12B C11B -177.6(4) . .
C13 Cr01 C12B C11B 27.2(5) . .
C12 Cr01 C12B C11B -21(2) . .
C12 Cr01 C12B C11B 68.1(5) 6_575 .
C13B Cr01 C12B C11B 116.9(8) . .
C11B Cr01 C12B C11B 37.2(4) 6_575 .
C12B Cr01 C12B C11B 79.4(5) 6_575 .
C11 Cr01 C12B C11B 148.1(9) . .
C11B C12B C13B C12B 3(2) . 6_575
Cr01 C12B C13B C12B 65.4(12) . 6_575
C11B C12B C13B Cr01 -62.8(9) . .
N1 Cr01 C13B C12B 136.4(5) . .
N1 Cr01 C13B C12B -20.3(8) 6_575 .
O1 Cr01 C13B C12B -122.0(6) . .
C13 Cr01 C13B C12B 58.0(6) . .
C12 Cr01 C13B C12B 9.8(7) . .
C12 Cr01 C13B C12B 106.3(7) 6_575 .
C11B Cr01 C13B C12B 37.4(5) . .
C11B Cr01 C13B C12B 78.7(6) 6_575 .
C12B Cr01 C13B C12B 116.1(11) 6_575 .
C11 Cr01 C13B C12B -45.6(10) . .
N1 Cr01 C13B C12B 20.3(8) . 6_575
N1 Cr01 C13B C12B -136.4(5) 6_575 6_575
O1 Cr01 C13B C12B 122.0(6) . 6_575
C13 Cr01 C13B C12B -58.0(6) . 6_575
C12 Cr01 C13B C12B -106.3(7) . 6_575
C12 Cr01 C13B C12B -9.8(7) 6_575 6_575
C11B Cr01 C13B C12B -78.7(6) . 6_575
C11B Cr01 C13B C12B -37.4(5) 6_575 6_575
C12B Cr01 C13B C12B -116.1(11) . 6_575
C11 Cr01 C13B C12B -161.7(15) . 6_575
O1 C10 C9 C8 -37.3(4) . .
C9 C10 C9 C8 56.5(4) 6_575 .
C10 C9 C8 C7 44.3(4) . .
O1 C7 C8 C9 -35.8(4) . .
C8 C7 C8 C9 57.4(3) 6_575 .
